data_4507714
loop_
_publ_author_name
'Zeidan, Tarek A.'
'Trotta, Jacob T.'
'Chiarella, Renato A.'
'Oliveira, Mark A.'
'Hickey, Magali B.'
'Almarsson, \"Orn'
'Remenar, Julius F.'

_publ_section_title
;
 Polymorphism of Dehydro-Aripiprazole, the Active Metabolite of the
 Antipsychotic Drug Aripiprazole (Abilify)
;
_journal_issue 5
_journal_name_full 'Crystal Growth &amp; Design'
_journal_page_first 2036
_journal_paper_doi 10.1021/cg400104v
_journal_volume 13
_journal_year 2013
_chemical_formula_sum 'C24 H29 Cl2 N3 O3'
_chemical_formula_weight 478.40
_chemical_name_systematic ?
_space_group_IT_number 2
_symmetry_cell_setting triclinic
_symmetry_space_group_name_Hall '-P 1'
_symmetry_space_group_name_H-M 'P -1'
_atom_sites_solution_hydrogens geom
_atom_sites_solution_primary direct
_atom_sites_solution_secondary difmap
_audit_creation_method SHELXL-97
_cell_angle_alpha 84.562(5)
_cell_angle_beta 84.704(5)
_cell_angle_gamma 68.879(4)
_cell_formula_units_Z 2
_cell_length_a 8.3321(7)
_cell_length_b 10.1219(8)
_cell_length_c 15.1680(13)
_cell_measurement_reflns_used 5566
_cell_measurement_temperature 253(2)
_cell_measurement_theta_max 68.91
_cell_measurement_theta_min 2.93
_cell_volume 1185.58(17)
_computing_cell_refinement 'Bruker SMART'
_computing_data_collection 'Bruker SMART'
_computing_data_reduction 'Bruker SAINT'
_computing_molecular_graphics 'Bruker SHELXTL'
_computing_publication_material 'Bruker SHELXTL'
_computing_structure_refinement 'SHELXL-97 (Sheldrick, 1997)'
_computing_structure_solution 'SHELXS-97 (Sheldrick, 1990)'
_diffrn_ambient_temperature 253(2)
_diffrn_measured_fraction_theta_full 0.944
_diffrn_measured_fraction_theta_max 0.944
_diffrn_measurement_device_type 'CCD area detector'
_diffrn_measurement_method 'phi and omega scans'
_diffrn_radiation_monochromator graphite
_diffrn_radiation_source 'fine-focus sealed tube'
_diffrn_radiation_type CuK\a
_diffrn_radiation_wavelength 1.54178
_diffrn_reflns_av_R_equivalents 0.0237
_diffrn_reflns_av_sigmaI/netI 0.0170
_diffrn_reflns_limit_h_max 9
_diffrn_reflns_limit_h_min -9
_diffrn_reflns_limit_k_max 12
_diffrn_reflns_limit_k_min -12
_diffrn_reflns_limit_l_max 17
_diffrn_reflns_limit_l_min -18
_diffrn_reflns_number 14793
_diffrn_reflns_theta_full 67.73
_diffrn_reflns_theta_max 67.73
_diffrn_reflns_theta_min 2.93
_exptl_absorpt_coefficient_mu 2.714
_exptl_absorpt_correction_T_max 0.6992
_exptl_absorpt_correction_T_min 0.2303
_exptl_absorpt_correction_type numerical
_exptl_absorpt_process_details SADABS
_exptl_crystal_colour colourless
_exptl_crystal_density_diffrn 1.340
_exptl_crystal_density_method 'not measured'
_exptl_crystal_description rod
_exptl_crystal_F_000 504
_exptl_crystal_size_max 0.77
_exptl_crystal_size_mid 0.16
_exptl_crystal_size_min 0.14
_refine_diff_density_max 0.225
_refine_diff_density_min -0.308
_refine_diff_density_rms 0.047
_refine_ls_extinction_method none
_refine_ls_goodness_of_fit_ref 1.044
_refine_ls_hydrogen_treatment constr
_refine_ls_matrix_type full
_refine_ls_number_parameters 290
_refine_ls_number_reflns 4039
_refine_ls_number_restraints 0
_refine_ls_restrained_S_all 1.044
_refine_ls_R_factor_all 0.0427
_refine_ls_R_factor_gt 0.0385
_refine_ls_shift/su_max 0.000
_refine_ls_shift/su_mean 0.000
_refine_ls_structure_factor_coef Fsqd
_refine_ls_weighting_details 'calc w=1/[\s^2^(Fo^2^)+(0.0620P)^2^+0.2500P] where P=(Fo^2^+2Fc^2^)/3'
_refine_ls_weighting_scheme calc
_refine_ls_wR_factor_gt 0.1081
_refine_ls_wR_factor_ref 0.1115
_reflns_number_gt 3578
_reflns_number_total 4039
_reflns_threshold_expression >2sigma(I)
_cod_data_source_file cg400104v_si_001.cif
_cod_data_source_block alxs0086f_dAPZSMeOH2
_cod_depositor_comments
;
The following automatic conversions were performed:

'_symmetry_cell_setting' value 'Triclinic' changed to 'triclinic'
according to /home/saulius/struct/CIF-dictionaries/cif_core.dic
dictionary named 'cif_core.dic' version 2.4.2 from 2011-04-26.

Automatic conversion script
Id: cif_fix_values 1891 2012-01-12 08:04:46Z andrius 
;
_cod_original_sg_symbol_H-M P-1
_cod_database_code 4507714

loop_
_symmetry_equiv_pos_as_xyz
'x, y, z'
'-x, -y, -z'

loop_
_atom_site_label
_atom_site_type_symbol
_atom_site_fract_x
_atom_site_fract_y
_atom_site_fract_z
_atom_site_U_iso_or_equiv
_atom_site_adp_type
_atom_site_occupancy
_atom_site_symmetry_multiplicity
_atom_site_calc_flag
_atom_site_refinement_flags
C1 C 0.3936(2) -0.39980(17) 0.34630(11) 0.0501(4) Uani 1 1 d .
C2 C 0.3695(2) -0.5239(2) 0.38205(12) 0.0565(4) Uani 1 1 d .
C3 C 0.5045(3) -0.63818(19) 0.41430(12) 0.0584(4) Uani 1 1 d .
H3A H 0.4870 -0.7206 0.4377 0.070 Uiso 1 1 calc R
C4 C 0.6649(3) -0.62848(19) 0.41134(12) 0.0595(4) Uani 1 1 d .
H4A H 0.7572 -0.7054 0.4322 0.071 Uiso 1 1 calc R
C5 C 0.6904(2) -0.50534(17) 0.37766(12) 0.0523(4) Uani 1 1 d .
H5A H 0.8000 -0.5007 0.3771 0.063 Uiso 1 1 calc R
C6 C 0.5568(2) -0.38810(16) 0.34459(10) 0.0454(4) Uani 1 1 d .
C7 C 0.7607(2) -0.27659(17) 0.28319(12) 0.0509(4) Uani 1 1 d .
H7A H 0.8160 -0.3585 0.2484 0.061 Uiso 1 1 calc R
H7B H 0.8231 -0.2907 0.3363 0.061 Uiso 1 1 calc R
C8 C 0.7664(2) -0.14422(16) 0.22973(12) 0.0500(4) Uani 1 1 d .
H8A H 0.8854 -0.1541 0.2139 0.060 Uiso 1 1 calc R
H8B H 0.7087 -0.1330 0.1753 0.060 Uiso 1 1 calc R
C9 C 0.5030(2) -0.00585(17) 0.30342(13) 0.0556(4) Uani 1 1 d .
H9A H 0.4433 0.0049 0.2498 0.067 Uiso 1 1 calc R
H9B H 0.4449 0.0776 0.3365 0.067 Uiso 1 1 calc R
C10 C 0.4975(2) -0.13660(17) 0.35874(12) 0.0544(4) Uani 1 1 d .
H10A H 0.5557 -0.1467 0.4128 0.065 Uiso 1 1 calc R
H10B H 0.3787 -0.1271 0.3750 0.065 Uiso 1 1 calc R
C11 C 0.6901(2) 0.11083(17) 0.22954(12) 0.0517(4) Uani 1 1 d .
H11A H 0.6110 0.1930 0.2586 0.062 Uiso 1 1 calc R
H11B H 0.6512 0.1140 0.1708 0.062 Uiso 1 1 calc R
C12 C 0.8689(2) 0.12073(18) 0.22022(13) 0.0570(4) Uani 1 1 d .
H12A H 0.9449 0.0481 0.1828 0.068 Uiso 1 1 calc R
H12B H 0.9159 0.1046 0.2781 0.068 Uiso 1 1 calc R
C13 C 0.8594(2) 0.26653(17) 0.17957(12) 0.0519(4) Uani 1 1 d .
H13A H 0.8133 0.2806 0.1216 0.062 Uiso 1 1 calc R
H13B H 0.7793 0.3381 0.2164 0.062 Uiso 1 1 calc R
C14 C 1.0290(2) 0.28907(18) 0.16948(13) 0.0574(4) Uani 1 1 d .
H14A H 1.0779 0.2769 0.2266 0.069 Uiso 1 1 calc R
H14B H 1.1102 0.2223 0.1303 0.069 Uiso 1 1 calc R
C15 C 1.1197(2) 0.48616(17) 0.11924(11) 0.0492(4) Uani 1 1 d .
C16 C 1.2895(3) 0.4106(2) 0.13926(16) 0.0697(6) Uani 1 1 d .
H16A H 1.3220 0.3166 0.1617 0.084 Uiso 1 1 calc R
C17 C 1.4085(3) 0.4764(2) 0.12550(18) 0.0784(6) Uani 1 1 d .
H17A H 1.5221 0.4253 0.1386 0.094 Uiso 1 1 calc R
C18 C 1.3645(2) 0.61750(19) 0.09252(13) 0.0594(4) Uani 1 1 d .
C19 C 1.4824(3) 0.6921(2) 0.07806(16) 0.0714(6) Uani 1 1 d .
H19A H 1.5975 0.6445 0.0898 0.086 Uiso 1 1 calc R
C20 C 1.4313(3) 0.8285(2) 0.04813(14) 0.0644(5) Uani 1 1 d .
H20A H 1.5113 0.8738 0.0396 0.077 Uiso 1 1 calc R
C21 C 1.2551(2) 0.90640(18) 0.02892(11) 0.0523(4) Uani 1 1 d .
C22 C 1.1930(2) 0.69116(16) 0.07293(10) 0.0455(4) Uani 1 1 d .
C23 C 1.0716(2) 0.62484(17) 0.08520(11) 0.0469(4) Uani 1 1 d .
H23A H 0.9585 0.6741 0.0705 0.056 Uiso 1 1 calc R
Cl1 Cl 0.22157(6) -0.26294(5) 0.30235(4) 0.06984(17) Uani 1 1 d .
Cl2 Cl 0.16808(8) -0.53854(7) 0.38720(5) 0.0925(2) Uani 1 1 d .
N1 N 0.58232(17) -0.26328(13) 0.30792(9) 0.0474(3) Uani 1 1 d .
N2 N 0.68270(18) -0.01813(14) 0.28008(9) 0.0482(3) Uani 1 1 d .
N3 N 1.14618(19) 0.83162(14) 0.04205(9) 0.0492(3) Uani 1 1 d .
H3B H 1.0403 0.8756 0.0301 0.059 Uiso 1 1 calc R
O1 O 0.99088(16) 0.43183(12) 0.13234(9) 0.0568(3) Uani 1 1 d .
O2 O 1.19961(18) 1.03348(13) 0.00121(9) 0.0642(3) Uani 1 1 d .
O1S O 0.7767(3) 0.01331(16) 0.45219(12) 0.0946(6) Uani 1 1 d .
H1SO H 0.7392 -0.0076 0.3909 0.114 Uiso 1 1 d R
C1S C 0.8659(3) -0.1089(3) 0.50101(16) 0.0832(6) Uani 1 1 d .
H1S1 H 0.8896 -0.0849 0.5569 0.125 Uiso 1 1 calc R
H1S2 H 0.9724 -0.1586 0.4690 0.125 Uiso 1 1 calc R
H1S3 H 0.7978 -0.1684 0.5111 0.125 Uiso 1 1 calc R

loop_
_atom_site_aniso_label
_atom_site_aniso_U_11
_atom_site_aniso_U_22
_atom_site_aniso_U_33
_atom_site_aniso_U_23
_atom_site_aniso_U_13
_atom_site_aniso_U_12
C1 0.0520(9) 0.0460(9) 0.0538(9) 0.0010(7) -0.0025(7) -0.0204(7)
C2 0.0610(11) 0.0583(10) 0.0592(10) 0.0002(8) 0.0009(8) -0.0341(8)
C3 0.0768(13) 0.0465(9) 0.0581(10) 0.0014(7) 0.0015(9) -0.0320(9)
C4 0.0678(12) 0.0453(9) 0.0612(10) 0.0038(8) -0.0066(8) -0.0163(8)
C5 0.0525(10) 0.0461(9) 0.0602(10) 0.0011(7) -0.0046(7) -0.0204(7)
C6 0.0499(9) 0.0419(8) 0.0471(8) -0.0027(6) -0.0001(7) -0.0204(7)
C7 0.0462(9) 0.0402(8) 0.0660(10) -0.0033(7) 0.0033(7) -0.0166(7)
C8 0.0468(9) 0.0426(8) 0.0614(10) -0.0029(7) 0.0052(7) -0.0190(7)
C9 0.0504(10) 0.0409(9) 0.0734(11) -0.0046(8) 0.0079(8) -0.0164(7)
C10 0.0540(10) 0.0446(9) 0.0660(10) -0.0076(7) 0.0109(8) -0.0218(7)
C11 0.0560(10) 0.0401(8) 0.0590(9) 0.0025(7) -0.0009(7) -0.0190(7)
C12 0.0582(11) 0.0433(9) 0.0714(11) 0.0058(8) -0.0014(8) -0.0234(8)
C13 0.0593(10) 0.0426(9) 0.0564(9) 0.0006(7) -0.0019(7) -0.0226(7)
C14 0.0605(11) 0.0394(9) 0.0738(11) 0.0063(8) -0.0023(8) -0.0224(7)
C15 0.0499(9) 0.0431(8) 0.0568(9) -0.0002(7) 0.0015(7) -0.0209(7)
C16 0.0561(11) 0.0426(9) 0.1047(16) 0.0161(9) -0.0047(10) -0.0158(8)
C17 0.0484(11) 0.0552(11) 0.1250(19) 0.0224(11) -0.0106(11) -0.0164(8)
C18 0.0499(10) 0.0511(10) 0.0772(12) 0.0086(8) -0.0046(8) -0.0207(8)
C19 0.0499(11) 0.0647(12) 0.1018(15) 0.0179(11) -0.0124(10) -0.0270(9)
C20 0.0587(11) 0.0637(11) 0.0802(13) 0.0108(9) -0.0098(9) -0.0357(9)
C21 0.0615(11) 0.0494(9) 0.0530(9) 0.0042(7) -0.0042(8) -0.0300(8)
C22 0.0518(9) 0.0419(8) 0.0450(8) 0.0005(6) -0.0013(6) -0.0204(7)
C23 0.0477(9) 0.0431(8) 0.0507(8) 0.0016(7) -0.0040(7) -0.0180(7)
Cl1 0.0502(3) 0.0679(3) 0.0899(4) 0.0147(2) -0.0125(2) -0.0220(2)
Cl2 0.0745(4) 0.0951(4) 0.1264(5) 0.0198(4) -0.0084(3) -0.0584(3)
N1 0.0466(7) 0.0387(7) 0.0579(8) -0.0015(6) 0.0032(6) -0.0181(6)
N2 0.0506(8) 0.0379(7) 0.0576(8) 0.0000(6) 0.0017(6) -0.0195(6)
N3 0.0519(8) 0.0427(7) 0.0557(8) 0.0061(6) -0.0075(6) -0.0213(6)
O1 0.0563(7) 0.0397(6) 0.0774(8) 0.0084(5) -0.0058(6) -0.0232(5)
O2 0.0685(8) 0.0487(7) 0.0826(9) 0.0142(6) -0.0132(7) -0.0321(6)
O1S 0.1277(15) 0.0633(9) 0.0937(11) -0.0006(8) -0.0405(10) -0.0280(9)
C1S 0.0917(17) 0.0762(15) 0.0776(14) 0.0038(11) -0.0122(12) -0.0255(12)

loop_
_atom_type_symbol
_atom_type_description
_atom_type_scat_dispersion_real
_atom_type_scat_dispersion_imag
_atom_type_scat_source
C C 0.0181 0.0091 'International Tables Vol C Tables 4.2.6.8 and 6.1.1.4'
H H 0.0000 0.0000 'International Tables Vol C Tables 4.2.6.8 and 6.1.1.4'
N N 0.0311 0.0180 'International Tables Vol C Tables 4.2.6.8 and 6.1.1.4'
O O 0.0492 0.0322 'International Tables Vol C Tables 4.2.6.8 and 6.1.1.4'
Cl Cl 0.3639 0.7018 'International Tables Vol C Tables 4.2.6.8 and 6.1.1.4'

loop_
_geom_angle_atom_site_label_1
_geom_angle_atom_site_label_2
_geom_angle_atom_site_label_3
_geom_angle
C2 C1 C6 120.09(16)
C2 C1 Cl1 119.16(14)
C6 C1 Cl1 120.74(12)
C3 C2 C1 121.25(17)
C3 C2 Cl2 118.04(14)
C1 C2 Cl2 120.70(15)
C4 C3 C2 118.97(16)
C4 C3 H3A 120.5
C2 C3 H3A 120.5
C3 C4 C5 120.56(17)
C3 C4 H4A 119.7
C5 C4 H4A 119.7
C4 C5 C6 121.86(17)
C4 C5 H5A 119.1
C6 C5 H5A 119.1
C5 C6 C1 117.25(15)
C5 C6 N1 122.34(15)
C1 C6 N1 120.38(14)
N1 C7 C8 110.12(13)
N1 C7 H7A 109.6
C8 C7 H7A 109.6
N1 C7 H7B 109.6
C8 C7 H7B 109.6
H7A C7 H7B 108.2
N2 C8 C7 111.10(13)
N2 C8 H8A 109.4
C7 C8 H8A 109.4
N2 C8 H8B 109.4
C7 C8 H8B 109.4
H8A C8 H8B 108.0
N2 C9 C10 110.06(14)
N2 C9 H9A 109.6
C10 C9 H9A 109.6
N2 C9 H9B 109.6
C10 C9 H9B 109.6
H9A C9 H9B 108.2
N1 C10 C9 109.80(14)
N1 C10 H10A 109.7
C9 C10 H10A 109.7
N1 C10 H10B 109.7
C9 C10 H10B 109.7
H10A C10 H10B 108.2
N2 C11 C12 113.83(14)
N2 C11 H11A 108.8
C12 C11 H11A 108.8
N2 C11 H11B 108.8
C12 C11 H11B 108.8
H11A C11 H11B 107.7
C11 C12 C13 110.14(14)
C11 C12 H12A 109.6
C13 C12 H12A 109.6
C11 C12 H12B 109.6
C13 C12 H12B 109.6
H12A C12 H12B 108.1
C14 C13 C12 114.56(14)
C14 C13 H13A 108.6
C12 C13 H13A 108.6
C14 C13 H13B 108.6
C12 C13 H13B 108.6
H13A C13 H13B 107.6
O1 C14 C13 105.47(14)
O1 C14 H14A 110.6
C13 C14 H14A 110.6
O1 C14 H14B 110.6
C13 C14 H14B 110.6
H14A C14 H14B 108.8
O1 C15 C23 115.59(15)
O1 C15 C16 123.86(15)
C23 C15 C16 120.54(16)
C17 C16 C15 119.22(17)
C17 C16 H16A 120.4
C15 C16 H16A 120.4
C16 C17 C18 122.08(18)
C16 C17 H17A 119.0
C18 C17 H17A 119.0
C17 C18 C22 117.62(17)
C17 C18 C19 124.50(18)
C22 C18 C19 117.88(17)
C20 C19 C18 121.61(18)
C20 C19 H19A 119.2
C18 C19 H19A 119.2
C19 C20 C21 121.26(17)
C19 C20 H20A 119.4
C21 C20 H20A 119.4
O2 C21 N3 119.99(16)
O2 C21 C20 124.26(16)
N3 C21 C20 115.74(15)
N3 C22 C23 120.64(15)
N3 C22 C18 118.49(15)
C23 C22 C18 120.86(15)
C15 C23 C22 119.66(16)
C15 C23 H23A 120.2
C22 C23 H23A 120.2
C6 N1 C7 115.91(13)
C6 N1 C10 115.46(13)
C7 N1 C10 109.47(12)
C8 N2 C11 111.66(13)
C8 N2 C9 108.33(13)
C11 N2 C9 110.63(13)
C21 N3 C22 125.00(15)
C21 N3 H3B 117.5
C22 N3 H3B 117.5
C15 O1 C14 119.25(13)
C1S O1S H1SO 112.6
O1S C1S H1S1 109.5
O1S C1S H1S2 109.5
H1S1 C1S H1S2 109.5
O1S C1S H1S3 109.5
H1S1 C1S H1S3 109.5
H1S2 C1S H1S3 109.5

loop_
_geom_bond_atom_site_label_1
_geom_bond_atom_site_label_2
_geom_bond_distance
C1 C2 1.395(2)
C1 C6 1.404(2)
C1 Cl1 1.7286(18)
C2 C3 1.378(3)
C2 Cl2 1.7314(19)
C3 C4 1.371(3)
C3 H3A 0.9300
C4 C5 1.382(2)
C4 H4A 0.9300
C5 C6 1.392(2)
C5 H5A 0.9300
C6 N1 1.410(2)
C7 N1 1.459(2)
C7 C8 1.512(2)
C7 H7A 0.9700
C7 H7B 0.9700
C8 N2 1.464(2)
C8 H8A 0.9700
C8 H8B 0.9700
C9 N2 1.469(2)
C9 C10 1.511(2)
C9 H9A 0.9700
C9 H9B 0.9700
C10 N1 1.474(2)
C10 H10A 0.9700
C10 H10B 0.9700
C11 N2 1.468(2)
C11 C12 1.522(2)
C11 H11A 0.9700
C11 H11B 0.9700
C12 C13 1.522(2)
C12 H12A 0.9700
C12 H12B 0.9700
C13 C14 1.503(2)
C13 H13A 0.9700
C13 H13B 0.9700
C14 O1 1.433(2)
C14 H14A 0.9700
C14 H14B 0.9700
C15 O1 1.363(2)
C15 C23 1.376(2)
C15 C16 1.391(3)
C16 C17 1.371(3)
C16 H16A 0.9300
C17 C18 1.395(3)
C17 H17A 0.9300
C18 C22 1.398(3)
C18 C19 1.431(3)
C19 C20 1.336(3)
C19 H19A 0.9300
C20 C21 1.436(3)
C20 H20A 0.9300
C21 O2 1.245(2)
C21 N3 1.367(2)
C22 N3 1.379(2)
C22 C23 1.393(2)
C23 H23A 0.9300
N3 H3B 0.8600
O1S C1S 1.377(3)
O1S H1SO 1.0696
C1S H1S1 0.9600
C1S H1S2 0.9600
C1S H1S3 0.9600

loop_
_geom_hbond_atom_site_label_D
_geom_hbond_atom_site_label_H
_geom_hbond_atom_site_label_A
_geom_hbond_distance_DH
_geom_hbond_distance_HA
_geom_hbond_distance_DA
_geom_hbond_angle_DHA
_geom_hbond_site_symmetry_A
N3 H3B O2 0.86 1.96 2.818(2) 176.7 2_775
O1S H1SO N2 1.07 1.81 2.871(2) 170.9 .

loop_
_geom_torsion_atom_site_label_1
_geom_torsion_atom_site_label_2
_geom_torsion_atom_site_label_3
_geom_torsion_atom_site_label_4
_geom_torsion
C6 C1 C2 C3 -1.5(3)
Cl1 C1 C2 C3 177.14(14)
C6 C1 C2 Cl2 178.39(13)
Cl1 C1 C2 Cl2 -2.9(2)
C1 C2 C3 C4 0.3(3)
Cl2 C2 C3 C4 -179.61(14)
C2 C3 C4 C5 0.9(3)
C3 C4 C5 C6 -0.9(3)
C4 C5 C6 C1 -0.3(2)
C4 C5 C6 N1 -178.28(16)
C2 C1 C6 C5 1.5(2)
Cl1 C1 C6 C5 -177.17(12)
C2 C1 C6 N1 179.51(15)
Cl1 C1 C6 N1 0.8(2)
N1 C7 C8 N2 58.86(18)
N2 C9 C10 N1 -60.53(19)
N2 C11 C12 C13 -171.43(14)
C11 C12 C13 C14 178.54(15)
C12 C13 C14 O1 -178.82(15)
O1 C15 C16 C17 -178.4(2)
C23 C15 C16 C17 0.7(3)
C15 C16 C17 C18 0.4(4)
C16 C17 C18 C22 -0.4(4)
C16 C17 C18 C19 179.1(2)
C17 C18 C19 C20 -178.5(2)
C22 C18 C19 C20 1.0(3)
C18 C19 C20 C21 -0.1(3)
C19 C20 C21 O2 179.8(2)
C19 C20 C21 N3 -0.9(3)
C17 C18 C22 N3 178.65(18)
C19 C18 C22 N3 -0.9(3)
C17 C18 C22 C23 -0.7(3)
C19 C18 C22 C23 179.80(18)
O1 C15 C23 C22 177.44(14)
C16 C15 C23 C22 -1.7(3)
N3 C22 C23 C15 -177.56(15)
C18 C22 C23 C15 1.7(3)
C5 C6 N1 C7 16.8(2)
C1 C6 N1 C7 -161.06(15)
C5 C6 N1 C10 -113.06(18)
C1 C6 N1 C10 69.0(2)
C8 C7 N1 C6 169.46(13)
C8 C7 N1 C10 -57.81(18)
C9 C10 N1 C6 -168.03(14)
C9 C10 N1 C7 59.01(18)
C7 C8 N2 C11 178.98(14)
C7 C8 N2 C9 -58.96(18)
C12 C11 N2 C8 -71.96(19)
C12 C11 N2 C9 167.31(15)
C10 C9 N2 C8 59.71(18)
C10 C9 N2 C11 -177.59(14)
O2 C21 N3 C22 -179.57(16)
C20 C21 N3 C22 1.0(2)
C23 C22 N3 C21 179.14(15)
C18 C22 N3 C21 -0.2(2)
C23 C15 O1 C14 -178.61(15)
C16 C15 O1 C14 0.5(3)
C13 C14 O1 C15 176.90(14)
